data_7033086
loop_
_publ_author_name
'Davenport, T. C.'
'Tilley, T. D.'

_publ_section_title
;
 Dinuclear first-row transition metal complexes with a naphthyridine-based
 dinucleating ligand.
;
_journal_issue 27
_journal_name_full 'Dalton transactions (Cambridge, England : 2003)'
_journal_page_first 12244
_journal_page_last 12255
_journal_paper_doi 10.1039/c4dt02727b
_journal_volume 44
_journal_year 2015
_chemical_formula_moiety 'C60 H40 Cl6 Cu4 F4 N12 2+, 2(Cl 1-), 2(C H4 O), 2(C4 H8 O)'
_chemical_formula_sum 'C70 H64 Cl8 Cu4 F4 N12 O4'
_chemical_formula_weight 1751.15
_chemical_name_common '[Cu4(u-Cl)6(DPFN)2][Cl]2'
_chemical_name_systematic
;
 ?
;
_chemical_properties_physical Hygroscopic
_space_group_IT_number 70
_symmetry_cell_setting orthorhombic
_symmetry_space_group_name_Hall '-F 2uv 2vw'
_symmetry_space_group_name_H-M 'F d d d :2'
_atom_sites_solution_hydrogens geom
_atom_sites_solution_primary direct
_atom_sites_solution_secondary difmap
_audit_creation_method SHELXL-97
_cell_angle_alpha 90.00
_cell_angle_beta 90.00
_cell_angle_gamma 90.00
_cell_formula_units_Z 8
_cell_length_a 15.1594(6)
_cell_length_b 21.5153(8)
_cell_length_c 43.7045(17)
_cell_measurement_reflns_used 9886
_cell_measurement_temperature 100(2)
_cell_measurement_theta_max 26.38
_cell_measurement_theta_min 2.84
_cell_volume 14254.6(10)
_computing_cell_refinement 'Bruker SAINT'
_computing_data_collection 'Bruker APEX2'
_computing_data_reduction 'Bruker SAINT'
_computing_molecular_graphics ORTEP-32
_computing_publication_material WinGX
_computing_structure_refinement 'SHELXL-97 (Sheldrick, 2008)'
_computing_structure_solution 'SHELXS-97 (Sheldrick, 2008)'
_diffrn_ambient_temperature 100(2)
_diffrn_detector_area_resol_mean 8.366
_diffrn_measured_fraction_theta_full 1.000
_diffrn_measured_fraction_theta_max 1.000
_diffrn_measurement_device_type 'Bruker APEX-I CCD'
_diffrn_measurement_method '\f and \w scans'
_diffrn_radiation_monochromator graphite
_diffrn_radiation_source 'fine-focus sealed tube'
_diffrn_radiation_type MoK\a
_diffrn_radiation_wavelength 0.71073
_diffrn_reflns_av_R_equivalents 0.0429
_diffrn_reflns_av_sigmaI/netI 0.0228
_diffrn_reflns_limit_h_max 18
_diffrn_reflns_limit_h_min -15
_diffrn_reflns_limit_k_max 24
_diffrn_reflns_limit_k_min -25
_diffrn_reflns_limit_l_max 52
_diffrn_reflns_limit_l_min -52
_diffrn_reflns_number 44697
_diffrn_reflns_theta_full 25.00
_diffrn_reflns_theta_max 25.34
_diffrn_reflns_theta_min 1.71
_diffrn_standards_number 0
_exptl_absorpt_coefficient_mu 1.547
_exptl_absorpt_correction_T_max 0.8620
_exptl_absorpt_correction_T_min 0.7783
_exptl_absorpt_correction_type multi-scan
_exptl_absorpt_process_details SADABS
_exptl_crystal_colour green
_exptl_crystal_density_diffrn 1.632
_exptl_crystal_density_method 'not measured'
_exptl_crystal_description block
_exptl_crystal_F_000 7104
_exptl_crystal_recrystallization_method 'Re-crystallisation from solvent: ethanol, diethylether'
_exptl_crystal_size_max 0.20
_exptl_crystal_size_mid 0.20
_exptl_crystal_size_min 0.15
_refine_diff_density_max 1.183
_refine_diff_density_min -0.567
_refine_diff_density_rms 0.097
_refine_ls_extinction_method none
_refine_ls_goodness_of_fit_ref 1.066
_refine_ls_hydrogen_treatment constr
_refine_ls_matrix_type full
_refine_ls_number_parameters 256
_refine_ls_number_reflns 3262
_refine_ls_number_restraints 28
_refine_ls_restrained_S_all 1.074
_refine_ls_R_factor_all 0.0754
_refine_ls_R_factor_gt 0.0488
_refine_ls_shift/su_max 0.000
_refine_ls_shift/su_mean 0.000
_refine_ls_structure_factor_coef Fsqd
_refine_ls_weighting_details 'calc w=1/[\s^2^(Fo^2^)+(0.0609P)^2^+229.9214P] where P=(Fo^2^+2Fc^2^)/3'
_refine_ls_weighting_scheme calc
_refine_ls_wR_factor_gt 0.1318
_refine_ls_wR_factor_ref 0.1526
_reflns_number_gt 2262
_reflns_number_total 3262
_reflns_threshold_expression >2\s(I)
_cod_data_source_file c4dt02727b1.cif
_cod_data_source_block '[Cu4(u-Cl)6(DPFN)2][Cl]2'
_cod_depositor_comments
;
The following automatic conversions were performed:

'_symmetry_cell_setting' value 'Orthorhombic' changed to
'orthorhombic' according to
/usr/data/users/saulius/crontab/automatic-downloads/rss-feeds/RSC/lib/dictionaries/cif_core.dic
dictionary named 'cif_core.dic' version 2.4.2 from 2011-04-26.

Automatic conversion script
Id: cif_fix_values 2827 2014-09-09 07:05:25Z andrius 

 Adding full bibliography for 7033083--7033087.cif.
;
_cod_original_sg_symbol_H-M Fddd
_cod_database_code 7033086

loop_
_symmetry_equiv_pos_as_xyz
'x, y, z'
'-x+3/4, -y+3/4, z'
'-x+3/4, y, -z+3/4'
'x, -y+3/4, -z+3/4'
'x, y+1/2, z+1/2'
'-x+3/4, -y+5/4, z+1/2'
'-x+3/4, y+1/2, -z+5/4'
'x, -y+5/4, -z+5/4'
'x+1/2, y, z+1/2'
'-x+5/4, -y+3/4, z+1/2'
'-x+5/4, y, -z+5/4'
'x+1/2, -y+3/4, -z+5/4'
'x+1/2, y+1/2, z'
'-x+5/4, -y+5/4, z'
'-x+5/4, y+1/2, -z+3/4'
'x+1/2, -y+5/4, -z+3/4'
'-x, -y, -z'
'x-3/4, y-3/4, -z'
'x-3/4, -y, z-3/4'
'-x, y-3/4, z-3/4'
'-x, -y+1/2, -z+1/2'
'x-3/4, y-1/4, -z+1/2'
'x-3/4, -y+1/2, z-1/4'
'-x, y-1/4, z-1/4'
'-x+1/2, -y, -z+1/2'
'x-1/4, y-3/4, -z+1/2'
'x-1/4, -y, z-1/4'
'-x+1/2, y-3/4, z-1/4'
'-x+1/2, -y+1/2, -z'
'x-1/4, y-1/4, -z'
'x-1/4, -y+1/2, z-3/4'
'-x+1/2, y-1/4, z-3/4'

loop_
_atom_site_label
_atom_site_type_symbol
_atom_site_fract_x
_atom_site_fract_y
_atom_site_fract_z
_atom_site_U_iso_or_equiv
_atom_site_adp_type
_atom_site_occupancy
_atom_site_symmetry_multiplicity
_atom_site_calc_flag
_atom_site_refinement_flags
_atom_site_disorder_assembly
_atom_site_disorder_group
C1 C 0.6291(5) 0.8845(2) 0.07245(12) 0.0573(18) Uani 1 1 d . . .
C2 C 0.6306(7) 0.9498(3) 0.07036(14) 0.102(4) Uani 1 1 d . . .
H2 H 0.6326 0.9700 0.0510 0.122 Uiso 1 1 calc R . .
C3 C 0.6292(9) 0.9829(3) 0.09658(16) 0.136(5) Uani 1 1 d . . .
H3 H 0.6310 1.0270 0.0960 0.163 Uiso 1 1 calc R . .
C4 C 0.6250 0.9516(4) 0.1250 0.093(5) Uani 1 2 d S . .
C5 C 0.6250 0.8860(3) 0.1250 0.054(2) Uani 1 2 d S . .
C6 C 0.6307(5) 0.8461(2) 0.04261(11) 0.0519(16) Uani 1 1 d . . .
C7 C 0.7147(4) 0.8078(2) 0.03959(11) 0.0436(14) Uani 1 1 d . . .
C8 C 0.7804(5) 0.8220(3) 0.01837(12) 0.059(2) Uani 1 1 d . . .
H8 H 0.7734 0.8562 0.0048 0.071 Uiso 1 1 calc R . .
C9 C 0.8553(5) 0.7863(3) 0.01715(14) 0.060(2) Uani 1 1 d . . .
H9 H 0.9007 0.7959 0.0029 0.072 Uiso 1 1 calc R . .
C10 C 0.8645(4) 0.7369(3) 0.03654(12) 0.0508(16) Uani 1 1 d . . .
H10 H 0.9159 0.7117 0.0360 0.061 Uiso 1 1 calc R . .
C11 C 0.7967(4) 0.7245(3) 0.05700(11) 0.0419(13) Uani 1 1 d . . .
H11 H 0.8027 0.6902 0.0705 0.050 Uiso 1 1 calc R . .
C12 C 0.5461(4) 0.8090(2) 0.03891(11) 0.0424(14) Uani 1 1 d . . .
C13 C 0.4848(5) 0.8247(3) 0.01708(12) 0.0522(16) Uani 1 1 d . . .
H13 H 0.4941 0.8595 0.0041 0.063 Uiso 1 1 calc R . .
C14 C 0.4096(5) 0.7890(3) 0.01435(13) 0.0596(19) Uani 1 1 d . . .
H14 H 0.3666 0.7991 -0.0007 0.072 Uiso 1 1 calc R . .
C15 C 0.3968(4) 0.7388(3) 0.03332(13) 0.0499(16) Uani 1 1 d . . .
H15 H 0.3451 0.7140 0.0317 0.060 Uiso 1 1 calc R . .
C16 C 0.4612(4) 0.7251(3) 0.05482(12) 0.0417(13) Uani 1 1 d . . .
H16 H 0.4532 0.6905 0.0680 0.050 Uiso 1 1 calc R . .
N1 N 0.6271(4) 0.85301(19) 0.09839(9) 0.0439(11) Uani 1 1 d . . .
N2 N 0.7225(3) 0.75911(19) 0.05851(8) 0.0367(10) Uani 1 1 d . . .
N3 N 0.5348(3) 0.75960(19) 0.05754(9) 0.0364(10) Uani 1 1 d . . .
F1 F 0.6322(3) 0.88885(14) 0.01864(7) 0.0689(12) Uani 1 1 d . . .
Cl2 Cl 0.6250 0.6250 0.05973(3) 0.0313(4) Uani 1 2 d S . .
Cl1 Cl 0.72851(9) 0.71416(6) 0.12554(3) 0.0394(3) Uani 1 1 d . . .
Cu1 Cu 0.62677(4) 0.73362(3) 0.087926(12) 0.0327(2) Uani 1 1 d . . .
Cl3 Cl 0.5546(4) 0.11665(17) 0.05236(8) 0.0863(16) Uani 0.50 1 d P . 1
C17 C 0.486(2) 0.1167(14) 0.0568(5) 0.17(2) Uani 0.38 1 d PDU A 2
H17A H 0.5262 0.1516 0.0534 0.258 Uiso 0.38 1 calc PR A 2
H17B H 0.4368 0.1192 0.0423 0.258 Uiso 0.38 1 calc PR A 2
H17C H 0.5176 0.0775 0.0538 0.258 Uiso 0.38 1 calc PR A 2
O1 O 0.4508(17) 0.1194(10) 0.0890(4) 0.169(11) Uani 0.38 1 d PDU A 2
H1A H 0.4111 0.0925 0.0912 0.253 Uiso 0.38 1 calc PR A 2
C18 C 0.532(2) 0.1250 0.1250 0.14(3) Uani 0.25 2 d SPDU B 1
H18A H 0.5535 0.0836 0.1306 0.215 Uiso 0.13 1 calc PR B 1
H18B H 0.5535 0.1556 0.1399 0.215 Uiso 0.13 1 calc PR B 1
H18C H 0.5535 0.1359 0.1045 0.215 Uiso 0.13 1 calc PR B 1
O2 O 0.4382(16) 0.1250 0.1250 0.109(14) Uani 0.25 2 d SPDU B 1
H2A H 0.4197 0.0983 0.1125 0.163 Uiso 0.13 1 calc PR B 1
C19 C 0.4067(17) 0.3290(9) 0.1383(4) 0.270(16) Uani 1 1 d . . .
H19A H 0.3796 0.2893 0.1448 0.324 Uiso 1 1 calc R C 1
H19B H 0.4712 0.3258 0.1414 0.324 Uiso 1 1 calc R C 1
C20 C 0.3750 0.3750 0.1553(4) 0.233(17) Uani 1 2 d SD . .
H20A H 0.3275 0.3587 0.1686 0.279 Uiso 0.50 1 calc PR . .
H20B H 0.4225 0.3913 0.1686 0.279 Uiso 0.50 1 calc PR . .
C21 C 0.3884(16) 0.3395(9) 0.1065(3) 0.310(18) Uani 0.50 1 d PD . 1
H21A H 0.3395 0.3129 0.0992 0.372 Uiso 0.50 1 calc PR . 1
H21B H 0.4413 0.3320 0.0937 0.372 Uiso 0.50 1 calc PR . 1
O3 O 0.3884(16) 0.3395(9) 0.1065(3) 0.310(18) Uani 0.50 1 d PD . 2

loop_
_atom_site_aniso_label
_atom_site_aniso_U_11
_atom_site_aniso_U_22
_atom_site_aniso_U_33
_atom_site_aniso_U_23
_atom_site_aniso_U_13
_atom_site_aniso_U_12
C1 0.123(6) 0.024(3) 0.026(3) 0.006(2) -0.015(3) -0.009(3)
C2 0.251(12) 0.026(3) 0.028(3) 0.009(3) -0.027(5) -0.006(5)
C3 0.347(17) 0.019(3) 0.042(4) 0.006(3) -0.045(7) -0.007(6)
C4 0.228(15) 0.021(4) 0.030(4) 0.000 -0.021(7) 0.000
C5 0.119(8) 0.021(4) 0.023(3) 0.000 -0.014(4) 0.000
C6 0.111(5) 0.025(3) 0.019(2) 0.006(2) -0.007(3) -0.010(3)
C7 0.076(4) 0.030(3) 0.024(3) 0.000(2) -0.004(3) -0.019(3)
C8 0.115(6) 0.040(3) 0.022(3) 0.003(2) 0.001(3) -0.045(4)
C9 0.083(5) 0.061(4) 0.037(3) -0.014(3) 0.019(3) -0.043(4)
C10 0.060(4) 0.063(4) 0.029(3) -0.014(3) 0.008(3) -0.030(3)
C11 0.048(3) 0.049(3) 0.029(3) -0.002(2) -0.001(2) -0.012(3)
C12 0.078(4) 0.029(3) 0.021(2) -0.003(2) -0.008(3) 0.012(3)
C13 0.090(5) 0.040(3) 0.026(3) -0.009(2) -0.012(3) 0.025(3)
C14 0.083(5) 0.066(4) 0.030(3) -0.014(3) -0.017(3) 0.047(4)
C15 0.053(4) 0.060(4) 0.037(3) -0.023(3) -0.012(3) 0.021(3)
C16 0.051(3) 0.041(3) 0.032(3) -0.012(2) -0.003(2) 0.012(3)
N1 0.086(3) 0.021(2) 0.025(2) 0.0022(17) -0.006(2) -0.002(2)
N2 0.059(3) 0.032(2) 0.019(2) 0.0024(17) -0.0031(19) -0.016(2)
N3 0.057(3) 0.028(2) 0.023(2) -0.0032(17) -0.0058(19) 0.009(2)
F1 0.154(4) 0.0299(17) 0.0224(15) 0.0114(13) -0.013(2) -0.010(2)
Cl2 0.0488(9) 0.0229(8) 0.0220(7) 0.000 0.000 -0.0001(8)
Cl1 0.0496(7) 0.0474(7) 0.0213(5) 0.0027(6) 0.0009(6) 0.0030(6)
Cu1 0.0473(4) 0.0305(4) 0.0203(3) 0.0059(2) -0.0002(3) -0.0009(3)
Cl3 0.183(5) 0.046(2) 0.0298(15) 0.0053(15) -0.013(2) 0.040(3)
C17 0.22(4) 0.17(3) 0.12(2) 0.12(2) -0.13(3) -0.14(3)
O1 0.25(3) 0.146(18) 0.108(15) 0.048(13) -0.112(17) -0.087(18)
C18 0.32(10) 0.03(2) 0.09(4) 0.02(2) 0.000 0.000
O2 0.028(12) 0.24(5) 0.057(17) -0.01(2) 0.000 0.000
C19 0.39(4) 0.27(3) 0.140(15) -0.026(15) 0.00(2) -0.23(3)
C20 0.36(4) 0.26(4) 0.084(15) 0.000 0.000 -0.14(3)
C21 0.37(2) 0.43(4) 0.128(9) -0.108(14) 0.082(16) -0.29(3)
O3 0.37(2) 0.43(4) 0.128(9) -0.108(14) 0.082(16) -0.29(3)

loop_
_atom_type_symbol
_atom_type_description
_atom_type_scat_dispersion_real
_atom_type_scat_dispersion_imag
_atom_type_scat_source
C C 0.0033 0.0016 'International Tables Vol C Tables 4.2.6.8 and 6.1.1.4'
H H 0.0000 0.0000 'International Tables Vol C Tables 4.2.6.8 and 6.1.1.4'
N N 0.0061 0.0033 'International Tables Vol C Tables 4.2.6.8 and 6.1.1.4'
F F 0.0171 0.0103 'International Tables Vol C Tables 4.2.6.8 and 6.1.1.4'
Cl Cl 0.1484 0.1585 'International Tables Vol C Tables 4.2.6.8 and 6.1.1.4'
Cu Cu 0.3201 1.2651 'International Tables Vol C Tables 4.2.6.8 and 6.1.1.4'
O O 0.0106 0.0060 'International Tables Vol C Tables 4.2.6.8 and 6.1.1.4'

loop_
_geom_angle_atom_site_label_1
_geom_angle_atom_site_label_2
_geom_angle_atom_site_label_3
_geom_angle
_geom_angle_site_symmetry_1
_geom_angle_site_symmetry_3
N1 C1 C2 124.6(5) . .
N1 C1 C6 116.9(4) . .
C2 C1 C6 118.6(5) . .
C3 C2 C1 118.1(6) . .
C3 C2 H2 121.0 . .
C1 C2 H2 121.0 . .
C2 C3 C4 119.7(6) . .
C2 C3 H3 120.1 . .
C4 C3 H3 120.1 . .
C5 C4 C3 118.4(4) . .
C5 C4 C3 118.4(4) . 11_554
C3 C4 C3 123.1(8) . 11_554
N1 C5 N1 117.2(6) . 11_554
N1 C5 C4 121.4(3) . .
N1 C5 C4 121.4(3) 11_554 .
F1 C6 C12 106.3(5) . .
F1 C6 C7 106.1(5) . .
C12 C6 C7 114.3(4) . .
F1 C6 C1 106.4(4) . .
C12 C6 C1 111.0(5) . .
C7 C6 C1 112.0(5) . .
N2 C7 C8 121.3(6) . .
N2 C7 C6 116.3(5) . .
C8 C7 C6 122.4(5) . .
C9 C8 C7 119.6(6) . .
C9 C8 H8 120.2 . .
C7 C8 H8 120.2 . .
C10 C9 C8 119.7(6) . .
C10 C9 H9 120.2 . .
C8 C9 H9 120.2 . .
C9 C10 C11 118.3(7) . .
C9 C10 H10 120.9 . .
C11 C10 H10 120.9 . .
N2 C11 C10 122.8(6) . .
N2 C11 H11 118.6 . .
C10 C11 H11 118.6 . .
N3 C12 C13 121.8(6) . .
N3 C12 C6 117.2(5) . .
C13 C12 C6 121.0(5) . .
C12 C13 C14 118.8(6) . .
C12 C13 H13 120.6 . .
C14 C13 H13 120.6 . .
C15 C14 C13 120.1(5) . .
C15 C14 H14 120.0 . .
C13 C14 H14 120.0 . .
C14 C15 C16 118.4(6) . .
C14 C15 H15 120.8 . .
C16 C15 H15 120.8 . .
N3 C16 C15 121.8(6) . .
N3 C16 H16 119.1 . .
C15 C16 H16 119.1 . .
C1 N1 C5 117.8(4) . .
C7 N2 C11 118.3(5) . .
C7 N2 Cu1 122.9(4) . .
C11 N2 Cu1 118.8(3) . .
C16 N3 C12 119.1(5) . .
C16 N3 Cu1 118.8(3) . .
C12 N3 Cu1 122.1(4) . .
Cu1 Cl2 Cu1 124.40(6) . 14
Cu1 Cl1 Cu1 89.87(5) . 11_554
N3 Cu1 N2 90.13(17) . .
N3 Cu1 Cl1 173.53(12) . .
N2 Cu1 Cl1 91.31(13) . .
N3 Cu1 Cl1 91.61(13) . 11_554
N2 Cu1 Cl1 173.73(12) . 11_554
Cl1 Cu1 Cl1 86.31(5) . 11_554
N3 Cu1 Cl2 86.02(12) . .
N2 Cu1 Cl2 87.16(12) . .
Cl1 Cu1 Cl2 100.35(4) . .
Cl1 Cu1 Cl2 98.97(4) 11_554 .
O1 C17 H17A 109.5 . .
O1 C17 H17B 109.5 . .
H17A C17 H17B 109.5 . .
O1 C17 H17C 109.5 . .
H17A C17 H17C 109.5 . .
H17B C17 H17C 109.5 . .
C17 O1 H1A 109.5 . .
O2 C18 H18A 109.5 . .
O2 C18 H18B 109.5 . .
H18A C18 H18B 109.5 . .
O2 C18 H18C 109.5 . .
H18A C18 H18C 109.5 . .
H18B C18 H18C 109.5 . .
C18 O2 H2A 109.5 . .
C20 C19 C21 111(2) . .
C20 C19 H19A 109.5 . .
C21 C19 H19A 109.5 . .
C20 C19 H19B 109.5 . .
C21 C19 H19B 109.5 . .
H19A C19 H19B 108.1 . .
C19 C20 C19 112(2) 2 .
C19 C20 H20A 109.2 2 .
C19 C20 H20A 109.2 . .
C19 C20 H20B 109.2 2 .
C19 C20 H20B 109.2 . .
H20A C20 H20B 107.9 . .
C19 C21 C21 101.6(12) . 2
C19 C21 H21A 111.4 . .
C21 C21 H21A 111.4 2 .
C19 C21 H21B 111.4 . .
C21 C21 H21B 111.4 2 .
H21A C21 H21B 109.3 . .

loop_
_geom_bond_atom_site_label_1
_geom_bond_atom_site_label_2
_geom_bond_distance
_geom_bond_site_symmetry_2
C1 N1 1.321(7) .
C1 C2 1.410(8) .
C1 C6 1.544(7) .
C2 C3 1.349(9) .
C2 H2 0.9500 .
C3 C4 1.414(8) .
C3 H3 0.9500 .
C4 C5 1.411(11) .
C5 N1 1.363(5) .
C6 F1 1.394(5) .
C6 C12 1.520(9) .
C6 C7 1.523(9) .
C7 N2 1.339(6) .
C7 C8 1.396(8) .
C8 C9 1.372(10) .
C8 H8 0.9500 .
C9 C10 1.367(10) .
C9 H9 0.9500 .
C10 C11 1.388(7) .
C10 H10 0.9500 .
C11 N2 1.350(7) .
C11 H11 0.9500 .
C12 N3 1.349(7) .
C12 C13 1.373(8) .
C13 C14 1.381(10) .
C13 H13 0.9500 .
C14 C15 1.375(9) .
C14 H14 0.9500 .
C15 C16 1.387(7) .
C15 H15 0.9500 .
C16 N3 1.345(7) .
C16 H16 0.9500 .
N2 Cu1 2.015(4) .
N3 Cu1 2.005(4) .
Cl2 Cu1 2.6421(9) .
Cl1 Cu1 2.2927(14) .
C17 O1 1.503(19) .
C17 H17A 0.9800 .
C17 H17B 0.9800 .
C17 H17C 0.9800 .
O1 H1A 0.8400 .
C18 O2 1.42(2) .
C18 H18A 0.9800 .
C18 H18B 0.9800 .
C18 H18C 0.9800 .
O2 H2A 0.8400 .
C19 C20 1.33(2) .
C19 C21 1.44(2) .
C19 H19A 0.9900 .
C19 H19B 0.9900 .
C20 C19 1.33(2) 2
C20 H20A 0.9900 .
C20 H20B 0.9900 .
C21 C21 1.58(5) 2
C21 H21A 0.9900 .
C21 H21B 0.9900 .
